data_2203695
loop_
_publ_author_name
'Wei Xu'
'Yin-Xiang Lu'
'Chun-Ming Liu'
'Peng Guo'
'Bi-Jian Lan'
'Hui Zhou'

_publ_section_title
;
 Tetrakis[(4-cyanophenoxy)methyl]methane
;
_journal_issue 6
_journal_name_full 'Acta Crystallographica Section E'
_journal_page_first o1049
_journal_page_last o1050
_journal_paper_doi 10.1107/S160053680401027X
_journal_volume 60
_journal_year 2004
_chemical_formula_iupac 'C33 H24 N4 O4'
_chemical_formula_moiety 'C33 H24 N4 O4'
_chemical_formula_sum 'C33 H24 N4 O4'
_chemical_formula_weight 540.56
_chemical_name_systematic ?
_space_group_IT_number 14
_symmetry_cell_setting monoclinic
_symmetry_space_group_name_Hall '-P 2ybc'
_symmetry_space_group_name_H-M 'P 1 21/c 1'
_atom_sites_solution_hydrogens geom
_atom_sites_solution_primary direct
_atom_sites_solution_secondary difmap
_audit_creation_method SHELXL-97
_cell_angle_alpha 90.00
_cell_angle_beta 101.003(2)
_cell_angle_gamma 90.00
_cell_formula_units_Z 4
_cell_length_a 11.2069(17)
_cell_length_b 12.703(2)
_cell_length_c 20.750(3)
_cell_measurement_reflns_used 2967
_cell_measurement_temperature 293(2)
_cell_measurement_theta_max 22.230
_cell_measurement_theta_min 2.449
_cell_volume 2899.7(8)
_computing_cell_refinement SMART
_computing_data_collection 'SMART (Bruker, 1999)'
_computing_data_reduction 'SAINT-Plus (Bruker, 1999)'
_computing_molecular_graphics SHELXTL
_computing_publication_material SHELXTL
_computing_structure_refinement 'SHELXTL (Sheldrick, 1997b)'
_computing_structure_solution 'SHELXS97 (Sheldrick, 1997a)'
_diffrn_ambient_temperature 293(2)
_diffrn_measured_fraction_theta_full 0.997
_diffrn_measured_fraction_theta_max 0.997
_diffrn_measurement_device_type 'Bruker SMART CCD area-detector'
_diffrn_measurement_method '\f and \w scans'
_diffrn_radiation_monochromator graphite
_diffrn_radiation_source 'fine-focus sealed tube'
_diffrn_radiation_type MoK\a
_diffrn_radiation_wavelength 0.71073
_diffrn_reflns_av_R_equivalents 0.0332
_diffrn_reflns_av_sigmaI/netI 0.0448
_diffrn_reflns_limit_h_max 13
_diffrn_reflns_limit_h_min -13
_diffrn_reflns_limit_k_max 15
_diffrn_reflns_limit_k_min -14
_diffrn_reflns_limit_l_max 25
_diffrn_reflns_limit_l_min -15
_diffrn_reflns_number 13056
_diffrn_reflns_theta_full 26.01
_diffrn_reflns_theta_max 26.01
_diffrn_reflns_theta_min 1.85
_diffrn_standards_decay_% 7.32
_diffrn_standards_number 0
_exptl_absorpt_coefficient_mu 0.083
_exptl_absorpt_correction_T_max 0.9755
_exptl_absorpt_correction_T_min 0.9518
_exptl_absorpt_correction_type multi-scan
_exptl_absorpt_process_details '(SABABS; Sheldrick, 1997a)'
_exptl_crystal_colour Colourless
_exptl_crystal_density_diffrn 1.238
_exptl_crystal_density_method 'not measured'
_exptl_crystal_description Parallelepiped
_exptl_crystal_F_000 1128
_exptl_crystal_size_max 0.60
_exptl_crystal_size_mid 0.50
_exptl_crystal_size_min 0.30
_refine_diff_density_max 0.160
_refine_diff_density_min -0.133
_refine_ls_extinction_coef 0.0011(6)
_refine_ls_extinction_expression Fc^*^=kFc[1+0.001xFc^2^\l^3^/sin(2\q)]^-1/4^
_refine_ls_extinction_method SHELXTL
_refine_ls_goodness_of_fit_ref 1.038
_refine_ls_hydrogen_treatment constr
_refine_ls_matrix_type full
_refine_ls_number_parameters 371
_refine_ls_number_reflns 5683
_refine_ls_number_restraints 0
_refine_ls_restrained_S_all 1.038
_refine_ls_R_factor_all 0.1004
_refine_ls_R_factor_gt 0.0617
_refine_ls_shift/su_max 0.000
_refine_ls_shift/su_mean 0.000
_refine_ls_structure_factor_coef Fsqd
_refine_ls_weighting_details 'calc w = 1/[\s^2^(Fo^2^)+(0.054P)^2^+0.3945P] where P = (Fo^2^+2Fc^2^)/3'
_refine_ls_weighting_scheme calc
_refine_ls_wR_factor_gt 0.1275
_refine_ls_wR_factor_ref 0.1452
_reflns_number_gt 3685
_reflns_number_total 5683
_reflns_threshold_expression I>2\s(I)
_cod_data_source_file ac6091.cif
_cod_data_source_block I
_cod_original_sg_symbol_H-M 'P 21/c'
_cod_database_code 2203695
_cod_database_fobs_code 2203695

loop_
_symmetry_equiv_pos_as_xyz
'x, y, z'
'-x, y+1/2, -z+1/2'
'-x, -y, -z'
'x, -y-1/2, z-1/2'

loop_
_atom_site_label
_atom_site_fract_x
_atom_site_fract_y
_atom_site_fract_z
_atom_site_U_iso_or_equiv
_atom_site_adp_type
_atom_site_calc_flag
_atom_site_refinement_flags
_atom_site_occupancy
_atom_site_type_symbol
N1 0.4130(2) 0.3972(2) 0.21734(14) 0.0981(9) Uani d . 1 N
N2 0.3690(2) 1.4301(2) 0.02001(12) 0.0840(7) Uani d . 1 N
N3 1.5697(2) 0.8890(2) 0.04384(12) 0.0899(8) Uani d . 1 N
N4 1.0622(3) 1.2920(3) 0.59841(16) 0.1324(12) Uani d . 1 N
O1 0.79809(14) 0.78618(13) 0.18395(7) 0.0610(4) Uani d . 1 O
O2 0.80940(14) 1.10969(13) 0.17182(9) 0.0716(5) Uani d . 1 O
O3 1.07757(15) 0.87828(14) 0.18272(9) 0.0716(5) Uani d . 1 O
O4 0.90275(15) 1.01077(15) 0.32340(9) 0.0771(6) Uani d . 1 O
C1 0.90065(19) 0.94781(18) 0.21588(11) 0.0535(6) Uani d . 1 C
C2 0.8690(2) 0.83932(18) 0.23879(12) 0.0565(6) Uani d . 1 C
H2A 0.9426 0.7999 0.2553 0.068 Uiso calc R 1 H
H2B 0.8231 0.8459 0.2738 0.068 Uiso calc R 1 H
C3 0.7813(2) 1.00549(19) 0.19072(12) 0.0621(7) Uani d . 1 C
H3A 0.7348 0.9684 0.1534 0.074 Uiso calc R 1 H
H3B 0.7333 1.0087 0.2249 0.074 Uiso calc R 1 H
C4 0.9734(2) 0.9424(2) 0.16099(12) 0.0620(6) Uani d . 1 C
H4A 0.9240 0.9124 0.1218 0.074 Uiso calc R 1 H
H4B 0.9982 1.0126 0.1506 0.074 Uiso calc R 1 H
C5 0.9749(2) 1.0063(2) 0.27423(11) 0.0608(7) Uani d . 1 C
H5A 1.0503 0.9693 0.2905 0.073 Uiso calc R 1 H
H5B 0.9941 1.0768 0.2614 0.073 Uiso calc R 1 H
C6 0.72602(18) 0.70444(17) 0.19523(11) 0.0477(5) Uani d . 1 C
C7 0.6477(2) 0.66758(19) 0.14035(11) 0.0553(6) Uani d . 1 C
H7 0.6488 0.6971 0.0995 0.066 Uiso calc R 1 H
C8 0.5685(2) 0.58779(19) 0.14596(13) 0.0602(6) Uani d . 1 C
H8 0.5155 0.5634 0.1089 0.072 Uiso calc R 1 H
C9 0.56725(19) 0.54330(19) 0.20661(12) 0.0551(6) Uani d . 1 C
C10 0.6481(2) 0.57877(18) 0.26084(12) 0.0588(6) Uani d . 1 C
H10 0.6484 0.5481 0.3016 0.071 Uiso calc R 1 H
C11 0.72813(19) 0.65876(18) 0.25555(11) 0.0525(6) Uani d . 1 C
H11 0.7830 0.6817 0.2923 0.063 Uiso calc R 1 H
C12 0.4818(2) 0.4612(2) 0.21275(13) 0.0694(7) Uani d . 1 C
C13 0.7147(2) 1.1710(2) 0.14337(12) 0.0610(6) Uani d . 1 C
C14 0.5944(2) 1.1447(2) 0.13769(13) 0.0695(7) Uani d . 1 C
H14 0.5729 1.0813 0.1547 0.083 Uiso calc R 1 H
C15 0.5056(2) 1.2124(2) 0.10670(13) 0.0740(8) Uani d . 1 C
H15 0.4242 1.1943 0.1033 0.089 Uiso calc R 1 H
C16 0.5353(2) 1.3058(2) 0.08090(12) 0.0614(6) Uani d . 1 C
C17 0.6561(3) 1.3337(2) 0.08850(15) 0.0823(9) Uani d . 1 C
H17 0.6775 1.3977 0.0721 0.099 Uiso calc R 1 H
C18 0.7452(2) 1.2673(2) 0.12022(15) 0.0833(9) Uani d . 1 C
H18 0.8264 1.2873 0.1261 0.100 Uiso calc R 1 H
C19 0.4421(3) 1.3746(2) 0.04689(13) 0.0675(7) Uani d . 1 C
C20 1.1692(2) 0.8795(2) 0.14816(13) 0.0623(7) Uani d . 1 C
C21 1.1685(2) 0.9361(2) 0.09165(13) 0.0709(7) Uani d . 1 C
H21 1.0998 0.9740 0.0726 0.085 Uiso calc R 1 H
C22 1.2710(2) 0.9363(2) 0.06322(13) 0.0754(8) Uani d . 1 C
H22 1.2708 0.9748 0.0251 0.090 Uiso calc R 1 H
C23 1.3728(2) 0.8802(2) 0.09079(13) 0.0667(7) Uani d . 1 C
C24 1.3714(2) 0.8215(2) 0.14676(14) 0.0749(8) Uani d . 1 C
H24 1.4393 0.7821 0.1653 0.090 Uiso calc R 1 H
C25 1.2702(2) 0.8210(2) 0.17512(14) 0.0747(8) Uani d . 1 C
H25 1.2698 0.7810 0.2126 0.090 Uiso calc R 1 H
C26 1.4814(3) 0.8848(2) 0.06359(13) 0.0737(8) Uani d . 1 C
C27 0.9426(2) 1.06740(19) 0.37853(12) 0.0592(6) Uani d . 1 C
C28 1.0519(2) 1.1176(2) 0.39282(14) 0.0726(8) Uani d . 1 C
H28 1.1058 1.1133 0.3639 0.087 Uiso calc R 1 H
C29 1.0825(2) 1.1743(2) 0.44966(14) 0.0788(8) Uani d . 1 C
H29 1.1576 1.2078 0.4592 0.095 Uiso calc R 1 H
C30 1.0049(3) 1.1824(2) 0.49252(13) 0.0715(7) Uani d . 1 C
C31 0.8950(3) 1.1300(3) 0.47787(15) 0.1010(11) Uani d . 1 C
H31 0.8413 1.1337 0.5069 0.121 Uiso calc R 1 H
C32 0.8642(3) 1.0732(3) 0.42182(15) 0.0914(10) Uani d . 1 C
H32 0.7901 1.0381 0.4127 0.110 Uiso calc R 1 H
C33 1.0367(3) 1.2433(3) 0.55169(17) 0.0967(10) Uani d . 1 C

loop_
_atom_site_aniso_label
_atom_site_aniso_U_11
_atom_site_aniso_U_22
_atom_site_aniso_U_33
_atom_site_aniso_U_12
_atom_site_aniso_U_13
_atom_site_aniso_U_23
N1 0.0839(17) 0.0927(19) 0.129(2) -0.0343(15) 0.0492(16) -0.0232(16)
N2 0.0760(16) 0.0890(19) 0.0812(17) 0.0057(14) 0.0006(13) 0.0005(14)
N3 0.0764(16) 0.116(2) 0.0834(18) 0.0108(15) 0.0309(14) 0.0067(15)
N4 0.131(3) 0.166(3) 0.096(2) -0.026(2) 0.0123(19) -0.053(2)
O1 0.0707(10) 0.0596(11) 0.0555(10) -0.0155(8) 0.0192(8) -0.0062(8)
O2 0.0550(10) 0.0572(11) 0.1064(15) 0.0003(8) 0.0251(10) 0.0144(10)
O3 0.0702(11) 0.0732(12) 0.0798(13) 0.0139(9) 0.0356(10) 0.0118(9)
O4 0.0687(11) 0.0942(14) 0.0773(12) -0.0395(10) 0.0365(10) -0.0279(11)
C1 0.0473(13) 0.0551(14) 0.0603(15) -0.0061(11) 0.0160(11) -0.0008(11)
C2 0.0512(13) 0.0572(15) 0.0611(16) -0.0057(11) 0.0108(11) -0.0010(12)
C3 0.0563(14) 0.0547(15) 0.0769(17) -0.0087(12) 0.0168(12) 0.0069(13)
C4 0.0579(14) 0.0644(16) 0.0664(17) 0.0000(13) 0.0185(12) 0.0019(13)
C5 0.0538(14) 0.0657(16) 0.0678(17) -0.0105(12) 0.0234(12) -0.0030(13)
C6 0.0425(12) 0.0472(13) 0.0563(15) 0.0025(10) 0.0163(11) -0.0035(11)
C7 0.0607(14) 0.0572(15) 0.0485(14) 0.0020(12) 0.0116(11) -0.0037(11)
C8 0.0516(14) 0.0666(16) 0.0607(17) -0.0045(12) 0.0067(12) -0.0154(13)
C9 0.0475(13) 0.0567(15) 0.0654(17) -0.0028(11) 0.0218(12) -0.0108(13)
C10 0.0650(15) 0.0573(15) 0.0575(16) -0.0033(12) 0.0204(13) 0.0013(12)
C11 0.0519(13) 0.0547(14) 0.0495(15) -0.0029(11) 0.0062(11) -0.0038(11)
C12 0.0592(15) 0.0733(18) 0.0820(19) -0.0111(14) 0.0296(14) -0.0188(15)
C13 0.0586(15) 0.0564(15) 0.0729(17) 0.0006(13) 0.0246(13) 0.0021(13)
C14 0.0611(16) 0.0638(17) 0.085(2) -0.0056(13) 0.0179(14) 0.0132(14)
C15 0.0554(16) 0.077(2) 0.089(2) -0.0041(14) 0.0100(14) 0.0058(16)
C16 0.0635(16) 0.0635(17) 0.0581(16) 0.0054(13) 0.0138(12) -0.0048(13)
C17 0.0751(19) 0.0711(19) 0.109(2) 0.0077(16) 0.0377(17) 0.0214(17)
C18 0.0593(16) 0.0697(19) 0.127(3) 0.0032(15) 0.0320(16) 0.0213(18)
C19 0.0708(18) 0.0694(18) 0.0617(17) 0.0012(15) 0.0110(14) -0.0095(14)
C20 0.0658(16) 0.0602(16) 0.0659(17) 0.0028(13) 0.0251(13) -0.0031(13)
C21 0.0631(16) 0.092(2) 0.0600(17) 0.0131(14) 0.0180(13) 0.0068(15)
C22 0.0791(19) 0.096(2) 0.0566(17) 0.0080(16) 0.0255(14) 0.0041(15)
C23 0.0696(17) 0.0758(18) 0.0599(17) 0.0084(14) 0.0251(14) -0.0065(14)
C24 0.0731(17) 0.082(2) 0.0751(19) 0.0233(15) 0.0275(15) 0.0006(15)
C25 0.0864(19) 0.0682(18) 0.0776(19) 0.0211(15) 0.0363(16) 0.0118(14)
C26 0.0759(19) 0.087(2) 0.0623(18) 0.0072(16) 0.0234(15) -0.0059(14)
C27 0.0573(14) 0.0616(16) 0.0613(16) -0.0136(12) 0.0180(12) -0.0055(12)
C28 0.0568(15) 0.091(2) 0.0736(19) -0.0217(14) 0.0226(13) -0.0140(15)
C29 0.0592(16) 0.097(2) 0.080(2) -0.0229(15) 0.0117(15) -0.0134(17)
C30 0.0724(17) 0.080(2) 0.0616(17) -0.0084(15) 0.0118(14) -0.0099(14)
C31 0.093(2) 0.136(3) 0.085(2) -0.040(2) 0.0442(18) -0.037(2)
C32 0.0716(18) 0.124(3) 0.089(2) -0.0450(18) 0.0413(17) -0.036(2)
C33 0.088(2) 0.119(3) 0.081(2) -0.018(2) 0.0133(18) -0.021(2)

loop_
_atom_type_symbol
_atom_type_description
_atom_type_scat_dispersion_real
_atom_type_scat_dispersion_imag
_atom_type_scat_source
C C 0.0033 0.0016 'International Tables Vol C Tables 4.2.6.8 and 6.1.1.4'
H H 0.0000 0.0000 'International Tables Vol C Tables 4.2.6.8 and 6.1.1.4'
N N 0.0061 0.0033 'International Tables Vol C Tables 4.2.6.8 and 6.1.1.4'
O O 0.0106 0.0060 'International Tables Vol C Tables 4.2.6.8 and 6.1.1.4'

loop_
_geom_angle_atom_site_label_1
_geom_angle_atom_site_label_2
_geom_angle_atom_site_label_3
_geom_angle
C6 O1 C2 118.77(17)
C13 O2 C3 117.07(18)
C20 O3 C4 118.80(19)
C27 O4 C5 119.22(18)
C2 C1 C4 112.5(2)
C2 C1 C5 108.51(19)
C4 C1 C5 109.08(18)
C2 C1 C3 107.47(18)
C4 C1 C3 108.93(19)
C5 C1 C3 110.3(2)
O1 C2 C1 107.87(19)
O1 C2 H2A 110.1
C1 C2 H2A 110.1
O1 C2 H2B 110.1
C1 C2 H2B 110.1
H2A C2 H2B 108.4
O2 C3 C1 108.26(18)
O2 C3 H3A 110.0
C1 C3 H3A 110.0
O2 C3 H3B 110.0
C1 C3 H3B 110.0
H3A C3 H3B 108.4
O3 C4 C1 108.18(19)
O3 C4 H4A 110.1
C1 C4 H4A 110.1
O3 C4 H4B 110.1
C1 C4 H4B 110.1
H4A C4 H4B 108.4
O4 C5 C1 106.92(18)
O4 C5 H5A 110.3
C1 C5 H5A 110.3
O4 C5 H5B 110.3
C1 C5 H5B 110.3
H5A C5 H5B 108.6
O1 C6 C11 124.7(2)
O1 C6 C7 114.9(2)
C11 C6 C7 120.4(2)
C8 C7 C6 120.1(2)
C8 C7 H7 119.9
C6 C7 H7 119.9
C7 C8 C9 120.0(2)
C7 C8 H8 120.0
C9 C8 H8 120.0
C10 C9 C8 119.4(2)
C10 C9 C12 120.6(2)
C8 C9 C12 120.0(2)
C11 C10 C9 120.9(2)
C11 C10 H10 119.5
C9 C10 H10 119.5
C10 C11 C6 119.1(2)
C10 C11 H11 120.4
C6 C11 H11 120.4
N1 C12 C9 179.1(3)
O2 C13 C14 124.9(2)
O2 C13 C18 115.7(2)
C14 C13 C18 119.4(2)
C13 C14 C15 119.9(2)
C13 C14 H14 120.0
C15 C14 H14 120.0
C16 C15 C14 121.0(2)
C16 C15 H15 119.5
C14 C15 H15 119.5
C15 C16 C17 119.0(2)
C15 C16 C19 120.7(2)
C17 C16 C19 120.3(2)
C18 C17 C16 120.3(3)
C18 C17 H17 119.9
C16 C17 H17 119.9
C17 C18 C13 120.3(3)
C17 C18 H18 119.9
C13 C18 H18 119.9
N2 C19 C16 179.2(3)
O3 C20 C21 125.1(2)
O3 C20 C25 115.0(2)
C21 C20 C25 119.9(2)
C20 C21 C22 119.6(2)
C20 C21 H21 120.2
C22 C21 H21 120.2
C23 C22 C21 120.7(3)
C23 C22 H22 119.6
C21 C22 H22 119.6
C22 C23 C24 119.2(2)
C22 C23 C26 120.9(3)
C24 C23 C26 119.9(3)
C25 C24 C23 120.3(3)
C25 C24 H24 119.8
C23 C24 H24 119.8
C24 C25 C20 120.3(3)
C24 C25 H25 119.9
C20 C25 H25 119.9
N3 C26 C23 177.9(3)
O4 C27 C28 124.8(2)
O4 C27 C32 115.6(2)
C28 C27 C32 119.6(2)
C27 C28 C29 120.0(2)
C27 C28 H28 120.0
C29 C28 H28 120.0
C30 C29 C28 121.1(3)
C30 C29 H29 119.4
C28 C29 H29 119.4
C29 C30 C31 118.3(3)
C29 C30 C33 120.9(3)
C31 C30 C33 120.8(3)
C32 C31 C30 121.0(3)
C32 C31 H31 119.5
C30 C31 H31 119.5
C31 C32 C27 120.0(3)
C31 C32 H32 120.0
C27 C32 H32 120.0
N4 C33 C30 179.7(5)

loop_
_geom_bond_atom_site_label_1
_geom_bond_atom_site_label_2
_geom_bond_distance
N1 C12 1.137(3)
N2 C19 1.143(3)
N3 C26 1.142(3)
N4 C33 1.139(4)
O1 C6 1.363(2)
O1 C2 1.427(3)
O2 C13 1.358(3)
O2 C3 1.432(3)
O3 C20 1.360(3)
O3 C4 1.425(3)
O4 C27 1.353(3)
O4 C5 1.419(2)
C1 C2 1.522(3)
C1 C4 1.523(3)
C1 C5 1.525(3)
C1 C3 1.527(3)
C2 H2A 0.9700
C2 H2B 0.9700
C3 H3A 0.9700
C3 H3B 0.9700
C4 H4A 0.9700
C4 H4B 0.9700
C5 H5A 0.9700
C5 H5B 0.9700
C6 C11 1.376(3)
C6 C7 1.380(3)
C7 C8 1.367(3)
C7 H7 0.9300
C8 C9 1.382(3)
C8 H8 0.9300
C9 C10 1.379(3)
C9 C12 1.438(3)
C10 C11 1.374(3)
C10 H10 0.9300
C11 H11 0.9300
C13 C14 1.371(3)
C13 C18 1.380(3)
C14 C15 1.378(3)
C14 H14 0.9300
C15 C16 1.369(3)
C15 H15 0.9300
C16 C17 1.380(3)
C16 C19 1.439(4)
C17 C18 1.376(4)
C17 H17 0.9300
C18 H18 0.9300
C20 C21 1.374(3)
C20 C25 1.381(3)
C21 C22 1.388(3)
C21 H21 0.9300
C22 C23 1.374(3)
C22 H22 0.9300
C23 C24 1.383(4)
C23 C26 1.437(4)
C24 C25 1.373(3)
C24 H24 0.9300
C25 H25 0.9300
C27 C28 1.363(3)
C27 C32 1.372(3)
C28 C29 1.368(4)
C28 H28 0.9300
C29 C30 1.361(4)
C29 H29 0.9300
C30 C31 1.383(4)
C30 C33 1.438(4)
C31 C32 1.356(4)
C31 H31 0.9300
C32 H32 0.9300

loop_
_geom_hbond_atom_site_label_D
_geom_hbond_atom_site_label_H
_geom_hbond_atom_site_label_A
_geom_hbond_site_symmetry_A
_geom_hbond_distance_DH
_geom_hbond_distance_HA
_geom_hbond_distance_DA
_geom_hbond_angle_DHA
_geom_hbond_publ_flag
C32 H32 N2 2_645 0.93 2.82 3.577(4) 139 no
C2 H2B N1 2_655 0.97 2.77 3.529(3) 136 yes
C11 H11 N4 3_776 0.93 2.60 3.518(4) 169 yes
C28 H28 O1 2_755 0.93 2.72 3.312(3) 123 yes
C28 H28 C6 2_755 0.93 2.70 3.533(4) 150 yes
C8 H8 N2 1_545 0.93 2.79 3.689(3) 162 no
C7 H7 N2 3_675 0.93 2.93 3.523(3) 123 no
C3 H3A N3 1_455 0.97 2.83 3.788(4) 170 no
C7 H7 N3 1_455 0.93 2.77 3.467(4) 133 no
C3 H3B N1 2_655 0.97 2.62 3.444(3) 143 no

loop_
_geom_torsion_atom_site_label_1
_geom_torsion_atom_site_label_2
_geom_torsion_atom_site_label_3
_geom_torsion_atom_site_label_4
_geom_torsion
_geom_torsion_publ_flag
C1 C2 O1 C6 -158.68(18) yes
C1 C3 O2 C13 175.16(19) yes
C1 C4 O3 C20 -166.3(2) yes
C1 C5 O4 C27 -173.9(2) yes

loop_
_cod_related_entry_id
_cod_related_entry_database
_cod_related_entry_code
1 ChemSpider 21130818
